data_4085889
loop_
_publ_author_name
'Hao, Zhiqiang'
'Xu, Bin'
'Gao, Wei'
'Han, Yuxi'
'Zeng, Guang'
'Zhang, Jingshun'
'Li, Guanghua'
'Mu, Ying'

_publ_section_title
;
 Chromium Complexes withN,N,N-Tridentate Quinolinyl Anilido-Imine Ligand:
 Synthesis, Characterization, and Catalysis in Ethylene Polymerization
;
_journal_issue 12
_journal_name_full Organometallics
_journal_page_first 2783
_journal_paper_doi 10.1021/acs.organomet.5b00247
_journal_volume 34
_journal_year 2015
_chemical_formula_sum 'C43 H52 Cl3 Cr Li N3 O2'
_chemical_formula_weight 808.17
_chemical_name_systematic
; 
 ? 
;
_space_group_IT_number 2
_symmetry_cell_setting triclinic
_symmetry_space_group_name_Hall '-P 1'
_symmetry_space_group_name_H-M 'P -1'
_atom_sites_solution_hydrogens geom
_atom_sites_solution_primary direct
_atom_sites_solution_secondary difmap
_audit_creation_method SHELXL-97
_cell_angle_alpha 89.563(2)
_cell_angle_beta 77.673(2)
_cell_angle_gamma 65.273(2)
_cell_formula_units_Z 2
_cell_length_a 9.7051(8)
_cell_length_b 11.1892(9)
_cell_length_c 21.4980(19)
_cell_measurement_reflns_used 1206
_cell_measurement_temperature 185(2)
_cell_measurement_theta_max 20.07
_cell_measurement_theta_min 2.37
_cell_volume 2062.8(3)
_computing_cell_refinement 'Bruker SMART'
_computing_data_collection 'Bruker SMART'
_computing_data_reduction 'Bruker SAINT'
_computing_molecular_graphics 'Bruker SHELXTL'
_computing_publication_material 'Bruker SHELXTL'
_computing_structure_refinement 'SHELXL-97 (Sheldrick, 1997)'
_computing_structure_solution 'SHELXS-97 (Sheldrick, 1990)'
_diffrn_ambient_temperature 185(2)
_diffrn_measured_fraction_theta_full 0.980
_diffrn_measured_fraction_theta_max 0.980
_diffrn_measurement_device_type 'CCD area detector'
_diffrn_measurement_method 'phi and omega scan'
_diffrn_radiation_monochromator graphite
_diffrn_radiation_source 'fine-focus sealed tube'
_diffrn_radiation_type MoK\a
_diffrn_radiation_wavelength 0.71073
_diffrn_reflns_av_R_equivalents 0.0453
_diffrn_reflns_av_sigmaI/netI 0.1251
_diffrn_reflns_limit_h_max 11
_diffrn_reflns_limit_h_min -11
_diffrn_reflns_limit_k_max 13
_diffrn_reflns_limit_k_min -12
_diffrn_reflns_limit_l_max 23
_diffrn_reflns_limit_l_min -25
_diffrn_reflns_number 10327
_diffrn_reflns_theta_full 25.06
_diffrn_reflns_theta_max 25.06
_diffrn_reflns_theta_min 1.95
_exptl_absorpt_coefficient_mu 0.511
_exptl_absorpt_correction_T_max 0.9460
_exptl_absorpt_correction_T_min 0.9273
_exptl_absorpt_correction_type multi-scan
_exptl_absorpt_process_details 'SADABS; Bruker, 2000'
_exptl_crystal_colour brown
_exptl_crystal_density_diffrn 1.301
_exptl_crystal_density_method 'not measured'
_exptl_crystal_description block
_exptl_crystal_F_000 850
_exptl_crystal_size_max 0.15
_exptl_crystal_size_mid 0.12
_exptl_crystal_size_min 0.11
_refine_diff_density_max 0.403
_refine_diff_density_min -0.396
_refine_diff_density_rms 0.100
_refine_ls_extinction_method none
_refine_ls_goodness_of_fit_ref 1.017
_refine_ls_hydrogen_treatment constr
_refine_ls_matrix_type full
_refine_ls_number_parameters 483
_refine_ls_number_reflns 7171
_refine_ls_number_restraints 0
_refine_ls_restrained_S_all 1.017
_refine_ls_R_factor_all 0.1420
_refine_ls_R_factor_gt 0.0756
_refine_ls_shift/su_max 0.000
_refine_ls_shift/su_mean 0.000
_refine_ls_structure_factor_coef Fsqd
_refine_ls_weighting_details 'calc w=1/[\s^2^(Fo^2^)+(0.1059P)^2^+0.0000P] where P=(Fo^2^+2Fc^2^)/3'
_refine_ls_weighting_scheme calc
_refine_ls_wR_factor_gt 0.1711
_refine_ls_wR_factor_ref 0.2327
_reflns_number_gt 3998
_reflns_number_total 7171
_reflns_threshold_expression >2sigma(I)
_cod_data_source_file om5b00247_si_001.cif
_cod_data_source_block Complex_1c
_cod_depositor_comments
;
The following automatic conversions were performed:

'_symmetry_cell_setting' value 'Triclinic' changed to 'triclinic'
according to
/usr/data/users/saulius/crontab/automatic-downloads/rss-feeds/ACS/lib/dictionaries/cif_core.dic
dictionary named 'cif_core.dic' version 2.4.2 from 2011-04-26.

'_exptl_absorpt_correction_type' value 'Multi-scan' changed to
'multi-scan' according to
/usr/data/users/saulius/crontab/automatic-downloads/rss-feeds/ACS/lib/dictionaries/cif_core.dic
dictionary named 'cif_core.dic' version 2.4.2 from 2011-04-26.

Automatic conversion script
Id: cif_fix_values 3271 2015-04-21 07:52:19Z andrius 

 Adding full bibliography for 4085889--4085894.cif.
;
_cod_original_sg_symbol_H-M P-1
_cod_database_code 4085889

loop_
_symmetry_equiv_pos_as_xyz
'x, y, z'
'-x, -y, -z'

loop_
_atom_site_label
_atom_site_type_symbol
_atom_site_fract_x
_atom_site_fract_y
_atom_site_fract_z
_atom_site_U_iso_or_equiv
_atom_site_adp_type
_atom_site_occupancy
_atom_site_symmetry_multiplicity
_atom_site_calc_flag
_atom_site_refinement_flags
Cr1 Cr 0.32859(11) 0.40641(9) 0.31218(4) 0.0302(3) Uani 1 1 d .
Cl1 Cl 0.19466(19) 0.27796(16) 0.30848(7) 0.0394(4) Uani 1 1 d .
Cl2 Cl 0.45014(19) 0.55016(15) 0.31785(7) 0.0372(4) Uani 1 1 d .
Cl3 Cl 0.1689(2) 0.56150(16) 0.25041(8) 0.0416(4) Uani 1 1 d .
N1 N 0.4393(6) 0.2927(5) 0.3729(2) 0.0321(12) Uani 1 1 d .
O2 O 0.3092(6) 0.7944(5) 0.2046(2) 0.0560(14) Uani 1 1 d .
C20 C 0.6906(8) 0.3904(7) 0.0594(3) 0.0459(18) Uani 1 1 d .
H20 H 0.7312 0.4123 0.0190 0.055 Uiso 1 1 calc R
C2 C 0.4999(9) 0.0738(7) 0.4119(3) 0.0495(19) Uani 1 1 d .
H2 H 0.4489 0.1119 0.4546 0.059 Uiso 1 1 calc R
N2 N 0.5143(6) 0.2882(5) 0.2384(2) 0.0295(12) Uani 1 1 d .
N3 N 0.1773(6) 0.5086(5) 0.3985(2) 0.0345(13) Uani 1 1 d .
C7 C 0.5964(7) 0.1646(6) 0.2444(3) 0.0319(15) Uani 1 1 d .
H7 H 0.6749 0.1150 0.2079 0.038 Uiso 1 1 calc R
C28 C 0.4136(9) 0.1571(7) 0.1152(4) 0.060(2) Uani 1 1 d .
H28A H 0.4792 0.1358 0.0716 0.089 Uiso 1 1 calc R
H28B H 0.3230 0.1385 0.1163 0.089 Uiso 1 1 calc R
H28C H 0.4741 0.1031 0.1445 0.089 Uiso 1 1 calc R
O1 O 0.1347(6) 0.8526(5) 0.3443(2) 0.0606(14) Uani 1 1 d .
C23 C 0.7962(8) 0.3374(6) 0.2208(3) 0.0433(18) Uani 1 1 d .
H23 H 0.7320 0.3295 0.2623 0.052 Uiso 1 1 calc R
C1 C 0.5051(8) 0.1589(6) 0.3627(3) 0.0369(16) Uani 1 1 d .
C22 C 0.4919(7) 0.3371(6) 0.1286(3) 0.0344(15) Uani 1 1 d .
C6 C 0.5827(8) 0.0932(6) 0.3001(3) 0.0358(16) Uani 1 1 d .
C9 C 0.4774(10) 0.3215(7) 0.4819(3) 0.052(2) Uani 1 1 d .
H9 H 0.5766 0.2479 0.4736 0.063 Uiso 1 1 calc R
C21 C 0.5614(8) 0.3670(6) 0.0687(3) 0.0460(18) Uani 1 1 d .
H21 H 0.5150 0.3708 0.0335 0.055 Uiso 1 1 calc R
C19 C 0.7614(8) 0.3821(6) 0.1088(3) 0.0447(18) Uani 1 1 d .
H19 H 0.8528 0.3969 0.1017 0.054 Uiso 1 1 calc R
C24 C 0.8320(8) 0.4573(7) 0.2297(3) 0.0468(18) Uani 1 1 d .
H24A H 0.9041 0.4615 0.1911 0.070 Uiso 1 1 calc R
H24B H 0.8798 0.4481 0.2664 0.070 Uiso 1 1 calc R
H24C H 0.7350 0.5386 0.2374 0.070 Uiso 1 1 calc R
C8 C 0.3957(8) 0.3561(6) 0.4343(3) 0.0338(15) Uani 1 1 d .
C18 C 0.7040(7) 0.3524(6) 0.1697(3) 0.0328(15) Uani 1 1 d .
C17 C 0.5741(7) 0.3287(6) 0.1774(3) 0.0295(14) Uani 1 1 d .
C26 C 0.3592(7) 0.3012(6) 0.1354(3) 0.0362(16) Uani 1 1 d .
H26 H 0.3063 0.3165 0.1819 0.043 Uiso 1 1 calc R
C13 C 0.2549(9) 0.4688(7) 0.4479(3) 0.0431(19) Uani 1 1 d .
C27 C 0.2379(8) 0.3882(7) 0.0992(3) 0.0518(19) Uani 1 1 d .
H27A H 0.2018 0.4813 0.1138 0.078 Uiso 1 1 calc R
H27B H 0.1491 0.3650 0.1075 0.078 Uiso 1 1 calc R
H27C H 0.2852 0.3736 0.0532 0.078 Uiso 1 1 calc R
C15 C -0.0369(10) 0.6805(7) 0.4690(4) 0.059(2) Uani 1 1 d .
H15 H -0.1385 0.7508 0.4760 0.071 Uiso 1 1 calc R
C5 C 0.6554(8) -0.0456(6) 0.2890(3) 0.0455(18) Uani 1 1 d .
H5 H 0.7090 -0.0856 0.2468 0.055 Uiso 1 1 calc R
C12 C 0.1869(10) 0.5408(7) 0.5089(3) 0.052(2) Uani 1 1 d .
C3 C 0.5661(11) -0.0616(7) 0.3999(3) 0.066(3) Uani 1 1 d .
H3 H 0.5547 -0.1139 0.4339 0.080 Uiso 1 1 calc R
C16 C 0.0388(8) 0.6095(7) 0.4080(3) 0.048(2) Uani 1 1 d .
H16 H -0.0109 0.6350 0.3734 0.057 Uiso 1 1 calc R
C25 C 0.9480(8) 0.2119(7) 0.2049(4) 0.055(2) Uani 1 1 d .
H25A H 0.9252 0.1359 0.1988 0.082 Uiso 1 1 calc R
H25B H 1.0010 0.1996 0.2400 0.082 Uiso 1 1 calc R
H25C H 1.0154 0.2194 0.1655 0.082 Uiso 1 1 calc R
C10 C 0.4162(12) 0.3933(8) 0.5429(4) 0.064(2) Uani 1 1 d .
H10 H 0.4750 0.3684 0.5747 0.076 Uiso 1 1 calc R
C4 C 0.6502(10) -0.1244(8) 0.3383(4) 0.063(2) Uani 1 1 d .
H4 H 0.7017 -0.2180 0.3310 0.076 Uiso 1 1 calc R
C14 C 0.0397(11) 0.6455(8) 0.5177(4) 0.059(2) Uani 1 1 d .
H14 H -0.0091 0.6940 0.5585 0.071 Uiso 1 1 calc R
C11 C 0.2716(12) 0.4993(8) 0.5562(3) 0.060(2) Uani 1 1 d .
H11 H 0.2291 0.5446 0.5979 0.072 Uiso 1 1 calc R
Li1 Li 0.2557(13) 0.7129(12) 0.2771(6) 0.048(3) Uani 1 1 d .
C32 C 0.1945(11) 0.8750(8) 0.3971(4) 0.072(3) Uani 1 1 d .
H32A H 0.3093 0.8423 0.3846 0.086 Uiso 1 1 calc R
H32B H 0.1671 0.8301 0.4344 0.086 Uiso 1 1 calc R
C34 C 0.5428(10) 0.8112(8) 0.1640(4) 0.069(2) Uani 1 1 d .
H34A H 0.6220 0.7413 0.1823 0.083 Uiso 1 1 calc R
H34B H 0.5819 0.8779 0.1494 0.083 Uiso 1 1 calc R
C35 C 0.5099(10) 0.7547(9) 0.1108(4) 0.070(2) Uani 1 1 d .
H35A H 0.6025 0.6748 0.0891 0.084 Uiso 1 1 calc R
H35B H 0.4786 0.8197 0.0791 0.084 Uiso 1 1 calc R
C31 C 0.1186(16) 1.0191(9) 0.4119(5) 0.106(4) Uani 1 1 d .
H31A H 0.1830 1.0607 0.3876 0.127 Uiso 1 1 calc R
H31B H 0.1001 1.0430 0.4582 0.127 Uiso 1 1 calc R
C36 C 0.3747(10) 0.7195(9) 0.1420(4) 0.077(3) Uani 1 1 d .
H36A H 0.2954 0.7453 0.1161 0.092 Uiso 1 1 calc R
H36B H 0.4136 0.6235 0.1464 0.092 Uiso 1 1 calc R
C33 C 0.3947(13) 0.8724(9) 0.2110(5) 0.098(4) Uani 1 1 d .
H33A H 0.3356 0.9651 0.2027 0.117 Uiso 1 1 calc R
H33B H 0.4126 0.8717 0.2547 0.117 Uiso 1 1 calc R
C29 C -0.0091(11) 0.9649(9) 0.3404(5) 0.095(3) Uani 1 1 d .
H29A H 0.0027 1.0005 0.2982 0.114 Uiso 1 1 calc R
H29B H -0.0961 0.9384 0.3462 0.114 Uiso 1 1 calc R
C30 C -0.0388(13) 1.0628(10) 0.3910(6) 0.111(4) Uani 1 1 d .
H30A H -0.1224 1.0649 0.4273 0.134 Uiso 1 1 calc R
H30B H -0.0707 1.1517 0.3754 0.134 Uiso 1 1 calc R
C42 C 0.8413(8) 0.9188(9) 0.0319(4) 0.057(2) Uani 1 1 d .
C39 C 0.9674(9) 0.7559(8) 0.1220(4) 0.067(2) Uani 1 1 d .
H39 H 1.0110 0.6991 0.1525 0.081 Uiso 1 1 calc R
C40 C 0.9287(10) 0.7083(9) 0.0722(5) 0.075(3) Uani 1 1 d .
H40 H 0.9455 0.6184 0.0687 0.090 Uiso 1 1 calc R
C41 C 0.8670(10) 0.7896(9) 0.0286(4) 0.068(2) Uani 1 1 d .
H41 H 0.8409 0.7554 -0.0052 0.081 Uiso 1 1 calc R
C37 C 0.8788(9) 0.9678(8) 0.0818(4) 0.063(2) Uani 1 1 d .
H37 H 0.8612 1.0579 0.0853 0.076 Uiso 1 1 calc R
C38 C 0.9424(10) 0.8848(9) 0.1267(4) 0.070(2) Uani 1 1 d .
H38 H 0.9683 0.9183 0.1608 0.084 Uiso 1 1 calc R
C43 C 0.7723(11) 1.0070(10) -0.0154(4) 0.092(3) Uani 1 1 d .
H43A H 0.8446 0.9777 -0.0575 0.139 Uiso 1 1 calc R
H43B H 0.7527 1.0976 -0.0026 0.139 Uiso 1 1 calc R
H43C H 0.6738 1.0041 -0.0175 0.139 Uiso 1 1 calc R

loop_
_atom_site_aniso_label
_atom_site_aniso_U_11
_atom_site_aniso_U_22
_atom_site_aniso_U_33
_atom_site_aniso_U_23
_atom_site_aniso_U_13
_atom_site_aniso_U_12
Cr1 0.0390(6) 0.0364(6) 0.0201(5) 0.0019(4) -0.0019(4) -0.0233(5)
Cl1 0.0487(10) 0.0488(10) 0.0317(9) 0.0032(7) -0.0038(7) -0.0340(9)
Cl2 0.0476(10) 0.0400(10) 0.0322(9) 0.0013(7) -0.0046(7) -0.0287(8)
Cl3 0.0524(11) 0.0426(10) 0.0342(9) 0.0038(7) -0.0100(8) -0.0245(9)
N1 0.046(3) 0.040(3) 0.022(3) 0.005(2) -0.008(2) -0.029(3)
O2 0.060(3) 0.060(3) 0.055(3) 0.012(3) -0.009(3) -0.035(3)
C20 0.048(4) 0.069(5) 0.029(4) 0.024(3) -0.004(3) -0.036(4)
C2 0.074(5) 0.057(5) 0.028(4) 0.009(3) -0.007(4) -0.041(4)
N2 0.045(3) 0.036(3) 0.014(3) 0.004(2) -0.004(2) -0.025(3)
N3 0.038(3) 0.037(3) 0.030(3) -0.004(2) 0.007(3) -0.024(3)
C7 0.037(4) 0.036(4) 0.028(3) 0.001(3) -0.008(3) -0.020(3)
C28 0.069(5) 0.051(5) 0.070(6) 0.004(4) -0.012(4) -0.037(4)
O1 0.068(4) 0.043(3) 0.069(4) -0.005(3) -0.023(3) -0.019(3)
C23 0.051(4) 0.048(4) 0.036(4) 0.003(3) -0.002(3) -0.031(4)
C1 0.051(4) 0.046(4) 0.027(4) 0.010(3) -0.014(3) -0.031(4)
C22 0.040(4) 0.039(4) 0.022(3) -0.002(3) 0.001(3) -0.017(3)
C6 0.058(4) 0.031(4) 0.026(3) 0.012(3) -0.012(3) -0.027(4)
C9 0.087(6) 0.062(5) 0.028(4) 0.011(3) -0.022(4) -0.049(5)
C21 0.060(5) 0.057(5) 0.023(4) 0.005(3) -0.005(3) -0.029(4)
C19 0.049(4) 0.053(5) 0.038(4) 0.015(3) -0.002(3) -0.032(4)
C24 0.035(4) 0.062(5) 0.049(5) 0.000(4) -0.001(3) -0.031(4)
C8 0.040(4) 0.043(4) 0.029(4) 0.006(3) -0.006(3) -0.028(4)
C18 0.032(4) 0.035(4) 0.033(4) 0.007(3) -0.004(3) -0.017(3)
C17 0.028(3) 0.032(4) 0.028(3) -0.001(3) -0.003(3) -0.014(3)
C26 0.044(4) 0.049(4) 0.022(3) 0.006(3) -0.003(3) -0.027(4)
C13 0.081(5) 0.051(5) 0.019(3) 0.011(3) -0.005(3) -0.052(4)
C27 0.062(5) 0.064(5) 0.037(4) 0.012(3) -0.020(4) -0.030(4)
C15 0.075(6) 0.048(5) 0.055(5) -0.012(4) 0.016(5) -0.040(4)
C5 0.072(5) 0.034(4) 0.030(4) 0.011(3) -0.012(3) -0.023(4)
C12 0.094(6) 0.042(5) 0.028(4) -0.003(3) 0.017(4) -0.050(5)
C3 0.131(8) 0.050(5) 0.037(4) 0.021(4) -0.019(5) -0.058(5)
C16 0.048(5) 0.049(5) 0.045(4) -0.008(3) 0.016(3) -0.032(4)
C25 0.037(4) 0.056(5) 0.074(6) 0.008(4) -0.018(4) -0.019(4)
C10 0.115(8) 0.065(6) 0.041(5) 0.013(4) -0.024(5) -0.065(6)
C4 0.106(7) 0.048(5) 0.052(5) 0.013(4) -0.029(5) -0.043(5)
C14 0.087(6) 0.060(6) 0.039(5) -0.011(4) 0.022(4) -0.057(5)
C11 0.129(8) 0.061(6) 0.019(4) 0.008(4) -0.018(4) -0.068(6)
Li1 0.041(7) 0.055(8) 0.051(8) -0.002(6) -0.017(6) -0.019(6)
C32 0.106(7) 0.060(6) 0.060(6) -0.010(4) -0.014(5) -0.049(5)
C34 0.070(6) 0.073(6) 0.072(6) 0.005(5) -0.012(5) -0.040(5)
C35 0.069(6) 0.091(7) 0.057(6) 0.009(5) -0.007(4) -0.044(5)
C31 0.172(12) 0.065(7) 0.077(7) -0.011(5) -0.009(8) -0.056(8)
C36 0.088(7) 0.107(7) 0.056(6) 0.010(5) -0.008(5) -0.065(6)
C33 0.150(10) 0.076(7) 0.084(7) -0.006(5) 0.015(7) -0.083(7)
C29 0.070(7) 0.064(7) 0.131(10) 0.002(6) -0.034(6) -0.004(6)
C30 0.082(8) 0.064(7) 0.149(11) -0.040(7) 0.008(8) -0.009(6)
C42 0.040(4) 0.085(7) 0.037(5) 0.003(4) -0.002(3) -0.021(4)
C39 0.057(5) 0.055(6) 0.062(6) -0.004(4) -0.008(4) -0.001(4)
C40 0.073(6) 0.064(6) 0.083(7) -0.011(5) -0.009(5) -0.028(5)
C41 0.066(6) 0.070(7) 0.064(6) -0.014(5) 0.001(5) -0.034(5)
C37 0.065(6) 0.057(5) 0.055(5) 0.002(4) -0.001(4) -0.019(5)
C38 0.076(6) 0.070(6) 0.059(6) -0.011(5) -0.015(5) -0.026(5)
C43 0.070(6) 0.119(9) 0.065(7) -0.001(6) -0.002(5) -0.025(6)

loop_
_atom_type_symbol
_atom_type_description
_atom_type_scat_dispersion_real
_atom_type_scat_dispersion_imag
_atom_type_scat_source
C C 0.0033 0.0016 'International Tables Vol C Tables 4.2.6.8 and 6.1.1.4'
H H 0.0000 0.0000 'International Tables Vol C Tables 4.2.6.8 and 6.1.1.4'
N N 0.0061 0.0033 'International Tables Vol C Tables 4.2.6.8 and 6.1.1.4'
Cl Cl 0.1484 0.1585 'International Tables Vol C Tables 4.2.6.8 and 6.1.1.4'
Cr Cr 0.3209 0.6236 'International Tables Vol C Tables 4.2.6.8 and 6.1.1.4'
O O 0.0106 0.0060 'International Tables Vol C Tables 4.2.6.8 and 6.1.1.4'
Li Li -0.0003 0.0001 'International Tables Vol C Tables 4.2.6.8 and 6.1.1.4'

loop_
_geom_angle_atom_site_label_1
_geom_angle_atom_site_label_2
_geom_angle_atom_site_label_3
_geom_angle
N1 Cr1 N2 88.1(2)
N1 Cr1 N3 80.3(2)
N2 Cr1 N3 167.6(2)
N1 Cr1 Cl1 90.23(14)
N2 Cr1 Cl1 93.00(13)
N3 Cr1 Cl1 91.58(13)
N1 Cr1 Cl2 91.89(14)
N2 Cr1 Cl2 90.09(13)
N3 Cr1 Cl2 85.81(13)
Cl1 Cr1 Cl2 176.31(7)
N1 Cr1 Cl3 172.57(15)
N2 Cr1 Cl3 99.32(15)
N3 Cr1 Cl3 92.25(17)
Cl1 Cr1 Cl3 89.78(7)
Cl2 Cr1 Cl3 87.73(6)
Li1 Cl2 Cr1 89.4(3)
Li1 Cl3 Cr1 89.5(3)
C1 N1 C8 121.2(5)
C1 N1 Cr1 121.7(4)
C8 N1 Cr1 113.2(4)
C36 O2 C33 108.7(6)
C36 O2 Li1 119.7(6)
C33 O2 Li1 116.9(6)
C21 C20 C19 119.4(6)
C21 C20 H20 120.3
C19 C20 H20 120.3
C3 C2 C1 122.3(6)
C3 C2 H2 118.8
C1 C2 H2 118.8
C7 N2 C17 112.0(5)
C7 N2 Cr1 120.5(4)
C17 N2 Cr1 127.4(4)
C16 N3 C13 121.3(6)
C16 N3 Cr1 128.8(5)
C13 N3 Cr1 109.2(4)
N2 C7 C6 127.8(6)
N2 C7 H7 116.1
C6 C7 H7 116.1
C26 C28 H28A 109.5
C26 C28 H28B 109.5
H28A C28 H28B 109.5
C26 C28 H28C 109.5
H28A C28 H28C 109.5
H28B C28 H28C 109.5
C32 O1 C29 111.4(6)
C32 O1 Li1 123.1(6)
C29 O1 Li1 123.9(7)
C25 C23 C18 110.6(5)
C25 C23 C24 109.5(6)
C18 C23 C24 112.6(6)
C25 C23 H23 108.0
C18 C23 H23 108.0
C24 C23 H23 108.0
N1 C1 C2 123.7(6)
N1 C1 C6 121.3(5)
C2 C1 C6 115.0(6)
C21 C22 C17 113.9(6)
C21 C22 C26 121.6(6)
C17 C22 C26 124.1(5)
C5 C6 C1 122.0(5)
C5 C6 C7 115.8(5)
C1 C6 C7 122.2(6)
C8 C9 C10 121.3(8)
C8 C9 H9 119.3
C10 C9 H9 119.3
C20 C21 C22 123.2(7)
C20 C21 H21 118.4
C22 C21 H21 118.4
C20 C19 C18 122.4(6)
C20 C19 H19 118.8
C18 C19 H19 118.8
C23 C24 H24A 109.5
C23 C24 H24B 109.5
H24A C24 H24B 109.5
C23 C24 H24C 109.5
H24A C24 H24C 109.5
H24B C24 H24C 109.5
C9 C8 C13 117.1(6)
C9 C8 N1 127.6(7)
C13 C8 N1 115.3(6)
C17 C18 C19 116.8(6)
C17 C18 C23 124.3(5)
C19 C18 C23 118.6(6)
C18 C17 C22 124.3(6)
C18 C17 N2 119.7(5)
C22 C17 N2 116.0(5)
C22 C26 C28 111.6(5)
C22 C26 C27 112.4(5)
C28 C26 C27 110.6(6)
C22 C26 H26 107.3
C28 C26 H26 107.3
C27 C26 H26 107.3
C8 C13 N3 117.1(5)
C8 C13 C12 123.2(7)
N3 C13 C12 119.7(7)
C26 C27 H27A 109.5
C26 C27 H27B 109.5
H27A C27 H27B 109.5
C26 C27 H27C 109.5
H27A C27 H27C 109.5
H27B C27 H27C 109.5
C14 C15 C16 118.6(8)
C14 C15 H15 120.7
C16 C15 H15 120.7
C4 C5 C6 121.1(6)
C4 C5 H5 119.4
C6 C5 H5 119.4
C14 C12 C11 124.9(7)
C14 C12 C13 117.7(8)
C11 C12 C13 117.4(8)
C2 C3 C4 121.6(6)
C2 C3 H3 119.2
C4 C3 H3 119.2
N3 C16 C15 121.0(8)
N3 C16 H16 119.5
C15 C16 H16 119.5
C23 C25 H25A 109.5
C23 C25 H25B 109.5
H25A C25 H25B 109.5
C23 C25 H25C 109.5
H25A C25 H25C 109.5
H25B C25 H25C 109.5
C11 C10 C9 120.2(8)
C11 C10 H10 119.9
C9 C10 H10 119.9
C5 C4 C3 117.9(7)
C5 C4 H4 121.1
C3 C4 H4 121.1
C15 C14 C12 121.7(7)
C15 C14 H14 119.2
C12 C14 H14 119.2
C10 C11 C12 120.5(7)
C10 C11 H11 119.8
C12 C11 H11 119.8
O2 Li1 O1 106.1(6)
O2 Li1 Cl3 110.8(5)
O1 Li1 Cl3 122.0(6)
O2 Li1 Cl2 120.3(6)
O1 Li1 Cl2 107.1(5)
Cl3 Li1 Cl2 91.0(4)
O1 C32 C31 104.4(8)
O1 C32 H32A 110.9
C31 C32 H32A 110.9
O1 C32 H32B 110.9
C31 C32 H32B 110.9
H32A C32 H32B 108.9
C33 C34 C35 105.5(7)
C33 C34 H34A 110.6
C35 C34 H34A 110.6
C33 C34 H34B 110.6
C35 C34 H34B 110.6
H34A C34 H34B 108.8
C34 C35 C36 104.8(7)
C34 C35 H35A 110.8
C36 C35 H35A 110.8
C34 C35 H35B 110.8
C36 C35 H35B 110.8
H35A C35 H35B 108.9
C32 C31 C30 103.9(8)
C32 C31 H31A 111.0
C30 C31 H31A 111.0
C32 C31 H31B 111.0
C30 C31 H31B 111.0
H31A C31 H31B 109.0
O2 C36 C35 105.1(7)
O2 C36 H36A 110.7
C35 C36 H36A 110.7
O2 C36 H36B 110.7
C35 C36 H36B 110.7
H36A C36 H36B 108.8
C34 C33 O2 106.3(6)
C34 C33 H33A 110.5
O2 C33 H33A 110.5
C34 C33 H33B 110.5
O2 C33 H33B 110.5
H33A C33 H33B 108.7
C30 C29 O1 106.2(9)
C30 C29 H29A 110.5
O1 C29 H29A 110.5
C30 C29 H29B 110.5
O1 C29 H29B 110.5
H29A C29 H29B 108.7
C29 C30 C31 105.4(8)
C29 C30 H30A 110.7
C31 C30 H30A 110.7
C29 C30 H30B 110.7
C31 C30 H30B 110.7
H30A C30 H30B 108.8
C41 C42 C37 118.5(8)
C41 C42 C43 121.4(9)
C37 C42 C43 120.0(9)
C38 C39 C40 119.4(9)
C38 C39 H39 120.3
C40 C39 H39 120.3
C41 C40 C39 120.1(9)
C41 C40 H40 119.9
C39 C40 H40 119.9
C40 C41 C42 121.8(9)
C40 C41 H41 119.1
C42 C41 H41 119.1
C42 C37 C38 119.9(8)
C42 C37 H37 120.0
C38 C37 H37 120.0
C39 C38 C37 120.2(8)
C39 C38 H38 119.9
C37 C38 H38 119.9
C42 C43 H43A 109.5
C42 C43 H43B 109.5
H43A C43 H43B 109.5
C42 C43 H43C 109.5
H43A C43 H43C 109.5
H43B C43 H43C 109.5

loop_
_geom_bond_atom_site_label_1
_geom_bond_atom_site_label_2
_geom_bond_distance
Cr1 N1 1.976(5)
Cr1 N2 2.081(5)
Cr1 N3 2.091(5)
Cr1 Cl1 2.3174(17)
Cr1 Cl2 2.3760(17)
Cr1 Cl3 2.402(2)
Cl2 Li1 2.335(12)
Cl3 Li1 2.306(11)
N1 C1 1.357(7)
N1 C8 1.398(7)
O2 C36 1.457(9)
O2 C33 1.459(9)
O2 Li1 1.888(13)
C20 C21 1.359(9)
C20 C19 1.365(9)
C20 H20 0.9500
C2 C3 1.377(9)
C2 C1 1.425(9)
C2 H2 0.9500
N2 C7 1.297(7)
N2 C17 1.465(7)
N3 C16 1.319(8)
N3 C13 1.394(8)
C7 C6 1.448(8)
C7 H7 0.9500
C28 C26 1.506(9)
C28 H28A 0.9800
C28 H28B 0.9800
C28 H28C 0.9800
O1 C32 1.448(9)
O1 C29 1.454(10)
O1 Li1 1.919(12)
C23 C25 1.524(9)
C23 C18 1.525(9)
C23 C24 1.543(8)
C23 H23 1.0000
C1 C6 1.428(8)
C22 C21 1.428(8)
C22 C17 1.428(8)
C22 C26 1.480(8)
C6 C5 1.408(8)
C9 C8 1.382(9)
C9 C10 1.414(9)
C9 H9 0.9500
C21 H21 0.9500
C19 C18 1.404(8)
C19 H19 0.9500
C24 H24A 0.9800
C24 H24B 0.9800
C24 H24C 0.9800
C8 C13 1.392(9)
C18 C17 1.370(8)
C26 C27 1.537(9)
C26 H26 1.0000
C13 C12 1.417(9)
C27 H27A 0.9800
C27 H27B 0.9800
C27 H27C 0.9800
C15 C14 1.374(11)
C15 C16 1.416(9)
C15 H15 0.9500
C5 C4 1.381(9)
C5 H5 0.9500
C12 C14 1.392(11)
C12 C11 1.399(11)
C3 C4 1.408(10)
C3 H3 0.9500
C16 H16 0.9500
C25 H25A 0.9800
C25 H25B 0.9800
C25 H25C 0.9800
C10 C11 1.379(11)
C10 H10 0.9500
C4 H4 0.9500
C14 H14 0.9500
C11 H11 0.9500
C32 C31 1.469(11)
C32 H32A 0.9900
C32 H32B 0.9900
C34 C33 1.458(11)
C34 C35 1.465(10)
C34 H34A 0.9900
C34 H34B 0.9900
C35 C36 1.542(10)
C35 H35A 0.9900
C35 H35B 0.9900
C31 C30 1.563(15)
C31 H31A 0.9900
C31 H31B 0.9900
C36 H36A 0.9900
C36 H36B 0.9900
C33 H33A 0.9900
C33 H33B 0.9900
C29 C30 1.446(12)
C29 H29A 0.9900
C29 H29B 0.9900
C30 H30A 0.9900
C30 H30B 0.9900
C42 C41 1.360(11)
C42 C37 1.388(11)
C42 C43 1.476(12)
C39 C38 1.359(11)
C39 C40 1.384(11)
C39 H39 0.9500
C40 C41 1.356(12)
C40 H40 0.9500
C41 H41 0.9500
C37 C38 1.391(11)
C37 H37 0.9500
C38 H38 0.9500
C43 H43A 0.9800
C43 H43B 0.9800
C43 H43C 0.9800
